data_2108436
loop_
_publ_author_name
'Larsen, Finn Krebs'
'Hasen Mamakhel, Aref'
'Overgaard, Jacob'
'J\/orgensen, Jens-Erik'
'Kato, Kenichi'
'Brummerstedt Iversen, Bo'

_publ_section_title
;
 Accessing the rich carbon nitride materials chemistry by heat treatments
 of ammonium thiocyanate, NH~4~SCN
;
_journal_coeditor_code PX5012SUP1
_journal_issue 4
_journal_name_full 'Acta Crystallographica Section B'
_journal_page_first
;
;
_journal_paper_doi 10.1107/S2052520619005791
_journal_volume 75
_journal_year 2019
_chemical_formula_moiety 'C6 H9.67 N11'
_chemical_formula_sum 'C6 H9.67 N11'
_chemical_formula_weight 235.91
_space_group_crystal_system monoclinic
_space_group_IT_number 14
_space_group_name_Hall '-P 2ybc'
_space_group_name_H-M_alt 'P 1 21/c 1'
_symmetry_space_group_name_Hall '-P 2ybc'
_symmetry_space_group_name_H-M 'P 1 21/c 1'
_atom_sites_solution_hydrogens geom
_atom_sites_solution_primary dual
_audit_creation_date 2019-02-13
_audit_creation_method
;
Olex2 1.2
(compiled 2018.05.29 svn.r3508 for OlexSys, GUI svn.r5506)
;
_cell_angle_alpha 90
_cell_angle_beta 97.025(13)
_cell_angle_gamma 90
_cell_formula_units_Z 4
_cell_length_a 3.534(3)
_cell_length_b 28.13(2)
_cell_length_c 10.698(5)
_cell_measurement_reflns_used 796
_cell_measurement_temperature 100(1)
_cell_measurement_theta_max 16.1
_cell_measurement_theta_min 3.03
_cell_volume 1055.5(13)
_computing_molecular_graphics 'Olex2 (Dolomanov et al., 2009)'
_computing_publication_material 'Olex2 (Dolomanov et al., 2009)'
_computing_structure_refinement 'ShelXL (Sheldrick, 2015)'
_computing_structure_solution 'ShelXT (Sheldrick, 2015)'
_diffrn_ambient_temperature 100(1)
_diffrn_measured_fraction_theta_full 0.996
_diffrn_measured_fraction_theta_max 0.996
_diffrn_measurement_device_type 'Bruker Apex2 CCD diffractometer'
_diffrn_radiation_type AgK\a
_diffrn_radiation_wavelength 0.56086
_diffrn_reflns_av_R_equivalents 0.1299
_diffrn_reflns_av_unetI/netI 0.0723
_diffrn_reflns_Laue_measured_fraction_full 0.996
_diffrn_reflns_Laue_measured_fraction_max 0.996
_diffrn_reflns_limit_h_max 3
_diffrn_reflns_limit_h_min -3
_diffrn_reflns_limit_k_max 28
_diffrn_reflns_limit_k_min -28
_diffrn_reflns_limit_l_max 10
_diffrn_reflns_limit_l_min -10
_diffrn_reflns_number 8793
_diffrn_reflns_point_group_measured_fraction_full 0.996
_diffrn_reflns_point_group_measured_fraction_max 0.996
_diffrn_reflns_theta_full 16.270
_diffrn_reflns_theta_max 16.270
_diffrn_reflns_theta_min 1.142
_exptl_absorpt_coefficient_mu 0.068
_exptl_absorpt_correction_T_max 0.997
_exptl_absorpt_correction_T_min 0.501
_exptl_absorpt_correction_type multi-scan
_exptl_absorpt_process_details SADABS
_exptl_crystal_colour 'clear light colourless'
_exptl_crystal_colour_lustre clear
_exptl_crystal_colour_modifier light
_exptl_crystal_colour_primary colourless
_exptl_crystal_density_diffrn 1.484
_exptl_crystal_description block
_exptl_crystal_F_000 491
_exptl_crystal_size_max 0.05
_exptl_crystal_size_mid 0.026
_exptl_crystal_size_min 0.025
_refine_diff_density_max 0.577
_refine_diff_density_min -0.435
_refine_diff_density_rms 0.147
_refine_ls_extinction_coef 0.077(16)
_refine_ls_extinction_expression Fc^*^=kFc[1+0.001xFc^2^\l^3^/sin(2\q)]^-1/4^
_refine_ls_extinction_method 'SHELXL-2016/6 (Sheldrick 2016)'
_refine_ls_goodness_of_fit_ref 1.137
_refine_ls_hydrogen_treatment constr
_refine_ls_matrix_type full
_refine_ls_number_parameters 155
_refine_ls_number_reflns 1107
_refine_ls_number_restraints 129
_refine_ls_restrained_S_all 1.073
_refine_ls_R_factor_all 0.0935
_refine_ls_R_factor_gt 0.0641
_refine_ls_shift/su_max 0.000
_refine_ls_shift/su_mean 0.000
_refine_ls_structure_factor_coef Fsqd
_refine_ls_weighting_details 'w=1/[\s^2^(Fo^2^)+(0.2000P)^2^] where P=(Fo^2^+2Fc^2^)/3'
_refine_ls_weighting_scheme calc
_refine_ls_wR_factor_gt 0.1799
_refine_ls_wR_factor_ref 0.2139
_reflns_Friedel_coverage 0.000
_reflns_number_gt 759
_reflns_number_total 1107
_reflns_threshold_expression 'I > 2\s(I)'
_cod_data_source_file px5012sup1.cif
_cod_data_source_block 3
_cod_database_code 2108436
_shelx_shelxl_version_number 2016/6
_shelx_space_group_comment
;
The symmetry employed for this shelxl refinement is uniquely defined
by the following loop, which should always be used as a source of
symmetry information in preference to the above space-group names.
They are only intended as comments.
;
_olex2_refinement_description
;
1. Fixed Uiso
 At 1.2 times of:
  All N(H) groups, All N(H,H) groups
2. Rigid body (RIGU) restrains
 All non-hydrogen atoms
 with sigma for 1-2 distances of 0.004 and sigma for 1-3 distances of 0.004
3. Others
 Fixed Sof: H8(0.66666)
4.a Aromatic/amide H refined with riding coordinates:
 N3(H3), N8(H8)
4.b X=CH2 refined with riding coordinates:
 N1(H1A,H1B), N5(H5A,H5B), N7(H7A,H7B), N10(H10A,H10B)
;
_olex2_submission_special_instructions 'No special instructions were received'

loop_
_space_group_symop_operation_xyz
'x, y, z'
'-x, y+1/2, -z+1/2'
'-x, -y, -z'
'x, -y-1/2, z-1/2'

loop_
_atom_site_label
_atom_site_type_symbol
_atom_site_fract_x
_atom_site_fract_y
_atom_site_fract_z
_atom_site_U_iso_or_equiv
_atom_site_adp_type
_atom_site_occupancy
_atom_site_site_symmetry_order
_atom_site_calc_flag
_atom_site_refinement_flags_posn
_atom_site_refinement_flags_adp
_atom_site_refinement_flags_occupancy
N1 N 0.9670(15) 0.44535(17) 1.0947(4) 0.0275(14) Uani 1 1 d . U .
H1A H 1.031364 0.474847 1.098073 0.033 Uiso 1 1 calc R . .
H1B H 1.021949 0.427416 1.159513 0.033 Uiso 1 1 calc R . .
N2 N 0.6904(14) 0.38091(16) 0.9882(4) 0.0194(13) Uani 1 1 d . U .
N3 N 0.4184(15) 0.31835(15) 0.8762(4) 0.0205(13) Uani 1 1 d . U .
H3 H 0.493944 0.302543 0.943485 0.025 Uiso 1 1 calc R . .
N4 N 0.2323(14) 0.24557(17) 0.7933(4) 0.0189(13) Uani 1 1 d . U .
N5 N 0.0352(15) 0.17506(16) 0.7038(4) 0.0263(14) Uani 1 1 d . U .
H5A H -0.083839 0.158583 0.643613 0.032 Uiso 1 1 calc R . .
H5B H 0.148711 0.161046 0.769340 0.032 Uiso 1 1 calc R . .
N6 N -0.1396(14) 0.24109(17) 0.5904(4) 0.0175(12) Uani 1 1 d . U .
N7 N -0.3003(14) 0.31069(16) 0.4870(4) 0.0237(14) Uani 1 1 d . U .
H7A H -0.414274 0.294757 0.424857 0.028 Uiso 1 1 calc R . .
H7B H -0.296438 0.341232 0.484017 0.028 Uiso 1 1 calc R . .
N8 N 0.0511(14) 0.31569(16) 0.6800(4) 0.0208(13) Uani 1 1 d . U .
H8 H 0.052202 0.346208 0.675152 0.025 Uiso 0.6667 1 calc R . P
N9 N 0.4039(15) 0.39239(17) 0.7786(4) 0.0247(13) Uani 1 1 d . U .
N10 N 0.4300(17) 0.46508(18) 0.6876(5) 0.0422(17) Uani 1 1 d . U .
H10A H 0.496255 0.494509 0.689170 0.051 Uiso 1 1 calc R . .
H10B H 0.307823 0.453124 0.620502 0.051 Uiso 1 1 calc R . .
N11 N 0.7057(15) 0.45759(16) 0.8914(4) 0.0227(13) Uani 1 1 d . U .
C1 C 0.7813(17) 0.4273(2) 0.9886(5) 0.0190(14) Uani 1 1 d . U .
C2 C 0.5042(18) 0.3661(2) 0.8802(5) 0.0202(15) Uani 1 1 d . U .
C3 C 0.2273(17) 0.2925(2) 0.7787(5) 0.0168(14) Uani 1 1 d . U .
C4 C 0.0437(18) 0.2214(2) 0.6955(5) 0.0183(15) Uani 1 1 d . U .
C5 C -0.1304(17) 0.2881(2) 0.5876(5) 0.0180(14) Uani 1 1 d . U .
C6 C 0.5162(19) 0.4382(2) 0.7886(5) 0.0269(16) Uani 1 1 d . U .

loop_
_atom_site_aniso_label
_atom_site_aniso_U_11
_atom_site_aniso_U_22
_atom_site_aniso_U_33
_atom_site_aniso_U_23
_atom_site_aniso_U_13
_atom_site_aniso_U_12
N1 0.039(4) 0.017(3) 0.024(3) 0.003(2) -0.005(2) -0.004(3)
N2 0.024(3) 0.014(3) 0.020(3) -0.002(2) 0.001(2) -0.001(2)
N3 0.033(4) 0.014(3) 0.014(3) -0.0003(19) 0.001(2) -0.001(2)
N4 0.021(3) 0.017(3) 0.017(3) -0.0013(19) -0.003(2) 0.001(2)
N5 0.042(4) 0.012(3) 0.021(3) 0.000(2) -0.011(2) -0.002(3)
N6 0.021(3) 0.018(3) 0.013(2) -0.0018(19) 0.001(2) 0.000(2)
N7 0.036(4) 0.015(3) 0.019(3) -0.001(2) -0.005(2) 0.001(2)
N8 0.027(3) 0.016(3) 0.019(3) 0.001(2) 0.002(2) 0.000(2)
N9 0.032(4) 0.019(3) 0.021(3) 0.004(2) -0.003(2) 0.006(3)
N10 0.066(5) 0.020(3) 0.037(3) 0.012(2) -0.008(3) -0.003(3)
N11 0.030(3) 0.014(3) 0.025(3) 0.0041(19) 0.004(2) 0.003(2)
C1 0.017(4) 0.017(3) 0.024(3) -0.002(2) 0.004(3) 0.005(3)
C2 0.024(4) 0.018(3) 0.020(3) 0.001(2) 0.005(3) 0.002(3)
C3 0.017(4) 0.021(3) 0.014(3) -0.002(2) 0.007(2) -0.002(3)
C4 0.027(4) 0.015(3) 0.013(3) 0.000(2) 0.003(3) -0.001(3)
C5 0.019(4) 0.023(3) 0.012(3) 0.001(2) 0.003(2) -0.001(3)
C6 0.036(5) 0.019(3) 0.025(3) 0.006(2) 0.003(3) 0.009(3)

loop_
_atom_type_symbol
_atom_type_description
_atom_type_scat_dispersion_real
_atom_type_scat_dispersion_imag
_atom_type_scat_source
C C 0.0015 0.0009 'International Tables Vol C Tables 4.2.6.8 and 6.1.1.4'
H H 0.0000 0.0000 'International Tables Vol C Tables 4.2.6.8 and 6.1.1.4'
N N 0.0030 0.0019 'International Tables Vol C Tables 4.2.6.8 and 6.1.1.4'

loop_
_geom_angle_atom_site_label_1
_geom_angle_atom_site_label_2
_geom_angle_atom_site_label_3
_geom_angle
H1A N1 H1B 120.0
C1 N1 H1A 120.0
C1 N1 H1B 120.0
C2 N2 C1 113.6(5)
C2 N3 H3 115.7
C2 N3 C3 128.6(5)
C3 N3 H3 115.7
C3 N4 C4 114.2(5)
H5A N5 H5B 120.0
C4 N5 H5A 120.0
C4 N5 H5B 120.0
C5 N6 C4 114.8(5)
H7A N7 H7B 120.0
C5 N7 H7A 120.0
C5 N7 H7B 120.0
C3 N8 H8 122.2
C3 N8 C5 115.7(5)
C5 N8 H8 122.2
C2 N9 C6 114.9(5)
H10A N10 H10B 120.0
C6 N10 H10A 120.0
C6 N10 H10B 120.0
C6 N11 C1 114.3(5)
N1 C1 N2 117.5(5)
N1 C1 N11 116.5(5)
N11 C1 N2 126.0(5)
N2 C2 N3 114.7(5)
N2 C2 N9 126.4(6)
N9 C2 N3 118.9(5)
N4 C3 N3 115.8(5)
N4 C3 N8 125.4(5)
N8 C3 N3 118.8(5)
N5 C4 N4 117.6(5)
N5 C4 N6 117.0(5)
N6 C4 N4 125.4(5)
N6 C5 N7 119.1(5)
N6 C5 N8 124.5(5)
N7 C5 N8 116.4(5)
N10 C6 N9 116.5(6)
N10 C6 N11 118.8(6)
N11 C6 N9 124.7(5)

loop_
_geom_bond_atom_site_label_1
_geom_bond_atom_site_label_2
_geom_bond_distance
N1 H1A 0.8600
N1 H1B 0.8600
N1 C1 1.340(7)
N2 C1 1.345(7)
N2 C2 1.325(7)
N3 H3 0.8600
N3 C2 1.376(7)
N3 C3 1.379(7)
N4 C3 1.330(8)
N4 C4 1.353(7)
N5 H5A 0.8600
N5 H5B 0.8600
N5 C4 1.306(7)
N6 C4 1.347(7)
N6 C5 1.324(7)
N7 H7A 0.8600
N7 H7B 0.8600
N7 C5 1.328(7)
N8 H8 0.8600
N8 C3 1.328(7)
N8 C5 1.355(7)
N9 C2 1.327(7)
N9 C6 1.349(8)
N10 H10A 0.8600
N10 H10B 0.8600
N10 C6 1.323(7)
N11 C1 1.345(7)
N11 C6 1.332(8)

loop_
_smtbx_masks_void_nr
_smtbx_masks_void_average_x
_smtbx_masks_void_average_y
_smtbx_masks_void_average_z
_smtbx_masks_void_volume
_smtbx_masks_void_count_electrons
1 -0.663 -0.077 0.105 37.4 21.7
2 -0.734 0.077 0.895 37.4 21.7
3 -0.714 0.423 0.395 37.4 21.7
4 -0.388 0.577 0.605 37.4 21.7

_cod_database_fobs_code 2108436
